data_3000172
loop_
_publ_author_name
'Owczarzak, A.,Kubicki, M.'

_publ_section_title
;
 chemical_formula_moiety C14 H15 N O6
;
_journal_name_full 'To be published'
_chemical_formula_sum 'C14 H15 N O6'
_chemical_name_common 'Complex of trigonelline hydrate with p-hydroxybenzoic acid'
_chemical_name_systematic TRGxHBAxH2O
_symmetry_space_group_name_Hall '-P 2ybc'
_symmetry_space_group_name_H-M 'P 1 21/c 1'
_cell_angle_alpha 90.
_cell_angle_beta 102.3460(10)
_cell_angle_gamma 90.
_cell_length_a 14.2084(2)
_cell_length_b 6.63080(10)
_cell_length_c 14.5338(2)
_cell_measurement_temperature 100(1)
_cell_volume 1337.61(3)
_diffrn_ambient_temperature 100(1)
_diffrn_radiation_type MoK\a
_diffrn_radiation_wavelength 0.71073
_refine_ls_goodness_of_fit_ref 0.956
_refine_ls_R_factor_all 0.0390
_refine_ls_R_factor_gt 0.0211
_refine_ls_wR_factor_gt 0.0415
_refine_ls_wR_factor_ref 0.0470
_cod_database_code 3000172
_cod_hold_until_date 2018-07-08

loop_
_atom_site_label
_atom_site_fract_x
_atom_site_fract_y
_atom_site_fract_z
? ? ? ?
